data_7021123
loop_
_publ_author_name
'Dunsford, Jay J.'
'Tromp, Dorette S.'
'Cavell, Kingsley J.'
'Elsevier, Cornelis J.'
'Kariuki, Benson M.'

_publ_section_title
;
 N-alkyl functionalised expanded ring N-heterocyclic carbene complexes of
 rhodium(i) and iridium(i): structural investigations and preliminary
 catalytic evaluation.
;
_journal_issue 20
_journal_name_full 'Dalton transactions (Cambridge, England : 2003)'
_journal_page_first 7318
_journal_page_last 7329
_journal_paper_doi 10.1039/c2dt32823b
_journal_volume 42
_journal_year 2013
_chemical_formula_moiety 'C23 H42 Cl Ir N2'
_chemical_formula_sum 'C23 H42 Cl Ir N2'
_chemical_formula_weight 574.24
_chemical_name_systematic
;
?
;
_space_group_IT_number 14
_symmetry_cell_setting monoclinic
_symmetry_space_group_name_Hall '-P 2yab'
_symmetry_space_group_name_H-M 'P 1 21/a 1'
_atom_sites_solution_hydrogens geom
_atom_sites_solution_primary direct
_atom_sites_solution_secondary difmap
_audit_creation_method SHELXL-97
_cell_angle_alpha 90.00
_cell_angle_beta 107.804(2)
_cell_angle_gamma 90.00
_cell_formula_units_Z 4
_cell_length_a 11.5140(3)
_cell_length_b 15.0802(5)
_cell_length_c 14.4033(5)
_cell_measurement_reflns_used 4384
_cell_measurement_temperature 150(2)
_cell_measurement_theta_max 28.27
_cell_measurement_theta_min 2.70
_cell_volume 2381.12(13)
_computing_cell_refinement DENZO/SCALEPACK
_computing_data_collection 'cOLLECT,Nonius BV, 1997-2001'
_computing_data_reduction DENZO/SCALEPACK
_computing_structure_refinement SHELXL-97
_computing_structure_solution SHELXs-97
_diffrn_ambient_temperature 150(2)
_diffrn_measured_fraction_theta_full 0.994
_diffrn_measured_fraction_theta_max 0.994
_diffrn_measurement_device_type 'Nonius KappaCCD'
_diffrn_measurement_method 'CCD scans'
_diffrn_radiation_monochromator graphite
_diffrn_radiation_source 'fine-focus sealed tube'
_diffrn_radiation_type MoK\a
_diffrn_radiation_wavelength 0.71073
_diffrn_reflns_av_R_equivalents 0.0526
_diffrn_reflns_av_sigmaI/netI 0.0626
_diffrn_reflns_limit_h_max 15
_diffrn_reflns_limit_h_min -15
_diffrn_reflns_limit_k_max 20
_diffrn_reflns_limit_k_min -20
_diffrn_reflns_limit_l_max 18
_diffrn_reflns_limit_l_min -19
_diffrn_reflns_number 11361
_diffrn_reflns_theta_full 28.27
_diffrn_reflns_theta_max 28.27
_diffrn_reflns_theta_min 2.70
_exptl_absorpt_coefficient_mu 5.730
_exptl_absorpt_correction_T_max 0.7249
_exptl_absorpt_correction_T_min 0.4803
_exptl_absorpt_correction_type empirical
_exptl_absorpt_process_details Denzo/Scalepack
_exptl_crystal_colour yellow
_exptl_crystal_density_diffrn 1.602
_exptl_crystal_density_method 'not measured'
_exptl_crystal_description plate
_exptl_crystal_F_000 1152
_exptl_crystal_size_max 0.15
_exptl_crystal_size_mid 0.15
_exptl_crystal_size_min 0.06
_refine_diff_density_max 1.993
_refine_diff_density_min -1.504
_refine_diff_density_rms 0.237
_refine_ls_extinction_coef 0.0023(3)
_refine_ls_extinction_expression Fc^*^=kFc[1+0.001xFc^2^\l^3^/sin(2\q)]^-1/4^
_refine_ls_extinction_method SHELXL
_refine_ls_goodness_of_fit_ref 1.003
_refine_ls_hydrogen_treatment constr
_refine_ls_matrix_type full
_refine_ls_number_parameters 251
_refine_ls_number_reflns 5876
_refine_ls_number_restraints 0
_refine_ls_restrained_S_all 1.003
_refine_ls_R_factor_all 0.0928
_refine_ls_R_factor_gt 0.0628
_refine_ls_shift/su_max 0.017
_refine_ls_shift/su_mean 0.004
_refine_ls_structure_factor_coef Fsqd
_refine_ls_weighting_details 'calc w=1/[\s^2^(Fo^2^)+(0.0909P)^2^+22.8119P] where P=(Fo^2^+2Fc^2^)/3'
_refine_ls_weighting_scheme calc
_refine_ls_wR_factor_gt 0.1515
_refine_ls_wR_factor_ref 0.1759
_reflns_number_gt 4384
_reflns_number_total 5876
_reflns_threshold_expression >2\s(I)
_cod_data_source_file c2dt32823b.txt
_cod_data_source_block kjc1111
_cod_depositor_comments
;
The following automatic conversions were performed:

'_symmetry_cell_setting' value 'Monoclinic' changed to 'monoclinic'
according to /home/saulius/struct/CIF-dictionaries/cif_core.dic
dictionary named 'cif_core.dic' version 2.4.2 from 2011-04-26.

Automatic conversion script
Id: cif_fix_values 1891 2012-01-12 08:04:46Z andrius 
;
_cod_original_sg_symbol_H-M P21/a
_cod_database_code 7021123

loop_
_symmetry_equiv_pos_as_xyz
'x, y, z'
'-x+1/2, y+1/2, -z'
'-x, -y, -z'
'x-1/2, -y-1/2, z'

loop_
_atom_site_label
_atom_site_type_symbol
_atom_site_fract_x
_atom_site_fract_y
_atom_site_fract_z
_atom_site_U_iso_or_equiv
_atom_site_adp_type
_atom_site_occupancy
_atom_site_symmetry_multiplicity
_atom_site_calc_flag
_atom_site_refinement_flags
C1 C 0.0151(7) 0.4851(6) 0.2693(6) 0.0281(17) Uani 1 1 d .
C2 C 0.1391(8) 0.4315(6) 0.4298(7) 0.037(2) Uani 1 1 d .
H2A H 0.1290 0.3809 0.4706 0.044 Uiso 1 1 calc R
H2B H 0.1091 0.4852 0.4547 0.044 Uiso 1 1 calc R
C3 C 0.2747(8) 0.4433(7) 0.4433(7) 0.041(2) Uani 1 1 d .
H3A H 0.3204 0.4403 0.5137 0.049 Uiso 1 1 calc R
H3B H 0.3032 0.3941 0.4102 0.049 Uiso 1 1 calc R
C4 C 0.3012(9) 0.5294(7) 0.4031(8) 0.042(2) Uani 1 1 d .
H4A H 0.3891 0.5326 0.4092 0.051 Uiso 1 1 calc R
H4B H 0.2819 0.5788 0.4412 0.051 Uiso 1 1 calc R
C5 C 0.2257(8) 0.5390(7) 0.2957(7) 0.037(2) Uani 1 1 d .
H5A H 0.2589 0.5894 0.2677 0.045 Uiso 1 1 calc R
H5B H 0.2368 0.4848 0.2607 0.045 Uiso 1 1 calc R
C6 C -0.0092(7) 0.3318(6) 0.3133(7) 0.036(2) Uani 1 1 d .
H6A H -0.0811 0.3388 0.2548 0.043 Uiso 1 1 calc R
H6B H -0.0397 0.3223 0.3697 0.043 Uiso 1 1 calc R
C7 C 0.0611(8) 0.2475(6) 0.2998(7) 0.036(2) Uani 1 1 d .
C8 C 0.1214(9) 0.2591(7) 0.2202(8) 0.043(2) Uani 1 1 d .
H8A H 0.0585 0.2645 0.1568 0.064 Uiso 1 1 calc R
H8B H 0.1729 0.2076 0.2194 0.064 Uiso 1 1 calc R
H8C H 0.1718 0.3129 0.2330 0.064 Uiso 1 1 calc R
C9 C 0.1563(10) 0.2173(7) 0.3956(8) 0.054(3) Uani 1 1 d .
H9A H 0.1864 0.1582 0.3866 0.080 Uiso 1 1 calc R
H9B H 0.1182 0.2154 0.4478 0.080 Uiso 1 1 calc R
H9C H 0.2245 0.2593 0.4131 0.080 Uiso 1 1 calc R
C10 C -0.0351(9) 0.1734(6) 0.2696(8) 0.045(2) Uani 1 1 d .
H10A H -0.0943 0.1882 0.2066 0.067 Uiso 1 1 calc R
H10B H -0.0773 0.1676 0.3190 0.067 Uiso 1 1 calc R
H10C H 0.0051 0.1172 0.2641 0.067 Uiso 1 1 calc R
C11 C 0.0443(8) 0.6398(6) 0.2348(6) 0.0340(19) Uani 1 1 d .
H11A H -0.0441 0.6322 0.2014 0.041 Uiso 1 1 calc R
H11B H 0.0829 0.6552 0.1842 0.041 Uiso 1 1 calc R
C12 C 0.0603(8) 0.7202(6) 0.3049(7) 0.0348(19) Uani 1 1 d .
C13 C 0.0239(9) 0.6945(7) 0.3950(8) 0.045(2) Uani 1 1 d .
H13A H 0.0159 0.7481 0.4310 0.068 Uiso 1 1 calc R
H13B H 0.0867 0.6559 0.4371 0.068 Uiso 1 1 calc R
H13C H -0.0543 0.6629 0.3746 0.068 Uiso 1 1 calc R
C14 C 0.1901(9) 0.7563(7) 0.3336(7) 0.043(2) Uani 1 1 d .
H14A H 0.2096 0.7750 0.2749 0.065 Uiso 1 1 calc R
H14B H 0.2472 0.7099 0.3670 0.065 Uiso 1 1 calc R
H14C H 0.1969 0.8072 0.3772 0.065 Uiso 1 1 calc R
C15 C -0.0247(9) 0.7918(7) 0.2462(9) 0.051(3) Uani 1 1 d .
H15A H -0.1095 0.7720 0.2311 0.076 Uiso 1 1 calc R
H15B H -0.0056 0.8028 0.1854 0.076 Uiso 1 1 calc R
H15C H -0.0134 0.8466 0.2845 0.076 Uiso 1 1 calc R
C16 C -0.1108(9) 0.5157(6) 0.0521(7) 0.036(2) Uani 1 1 d .
H16 H -0.0402 0.5448 0.0925 0.043 Uiso 1 1 calc R
C17 C -0.1221(9) 0.4228(6) 0.0636(7) 0.038(2) Uani 1 1 d .
H17 H -0.0572 0.3937 0.1109 0.045 Uiso 1 1 calc R
C18 C -0.2286(11) 0.3663(9) 0.0068(10) 0.066(4) Uani 1 1 d .
H18A H -0.2287 0.3637 -0.0619 0.079 Uiso 1 1 calc R
H18B H -0.2158 0.3052 0.0331 0.079 Uiso 1 1 calc R
C19 C -0.3505(10) 0.3970(8) 0.0083(8) 0.053(3) Uani 1 1 d .
H19A H -0.4011 0.3445 0.0107 0.063 Uiso 1 1 calc R
H19B H -0.3905 0.4288 -0.0534 0.063 Uiso 1 1 calc R
C20 C -0.3479(7) 0.4571(7) 0.0924(7) 0.038(2) Uani 1 1 d .
H20 H -0.3582 0.4309 0.1494 0.045 Uiso 1 1 calc R
C21 C -0.3317(8) 0.5473(7) 0.0922(8) 0.045(2) Uani 1 1 d .
H21 H -0.3335 0.5784 0.1491 0.054 Uiso 1 1 calc R
C22 C -0.3116(11) 0.6012(9) 0.0119(10) 0.068(4) Uani 1 1 d .
H22A H -0.2973 0.6636 0.0339 0.082 Uiso 1 1 calc R
H22B H -0.3869 0.5998 -0.0445 0.082 Uiso 1 1 calc R
C23 C -0.2062(12) 0.5708(9) -0.0217(9) 0.063(3) Uani 1 1 d .
H23A H -0.1658 0.6237 -0.0385 0.076 Uiso 1 1 calc R
H23B H -0.2389 0.5354 -0.0819 0.076 Uiso 1 1 calc R
N1 N 0.0614(6) 0.4157(5) 0.3289(5) 0.0336(16) Uani 1 1 d .
N2 N 0.0934(6) 0.5536(5) 0.2767(6) 0.0362(17) Uani 1 1 d .
Cl1 Cl -0.2263(2) 0.50356(14) 0.32177(17) 0.0334(5) Uani 1 1 d .
Ir1 Ir -0.16259(3) 0.48846(2) 0.18006(2) 0.03090(16) Uani 1 1 d .

loop_
_atom_site_aniso_label
_atom_site_aniso_U_11
_atom_site_aniso_U_22
_atom_site_aniso_U_33
_atom_site_aniso_U_23
_atom_site_aniso_U_13
_atom_site_aniso_U_12
C1 0.018(3) 0.043(5) 0.018(4) -0.005(3) -0.002(3) 0.005(3)
C2 0.036(4) 0.036(5) 0.034(5) -0.003(4) 0.005(4) 0.001(4)
C3 0.030(4) 0.048(6) 0.041(6) 0.000(4) 0.004(4) 0.001(4)
C4 0.031(5) 0.050(6) 0.043(6) 0.001(5) 0.007(4) -0.005(4)
C5 0.027(4) 0.043(5) 0.044(6) -0.004(4) 0.015(4) -0.001(4)
C6 0.024(4) 0.037(5) 0.044(6) 0.000(4) 0.008(4) -0.001(3)
C7 0.039(5) 0.030(4) 0.041(5) -0.001(4) 0.018(4) -0.001(4)
C8 0.049(5) 0.042(5) 0.044(6) 0.000(4) 0.025(5) 0.001(4)
C9 0.061(7) 0.042(6) 0.049(7) -0.002(5) 0.005(5) 0.015(5)
C10 0.039(5) 0.039(5) 0.062(7) -0.004(5) 0.022(5) -0.005(4)
C11 0.032(4) 0.046(5) 0.029(5) 0.000(4) 0.017(4) 0.002(4)
C12 0.026(4) 0.040(5) 0.038(5) 0.003(4) 0.009(4) -0.004(3)
C13 0.050(6) 0.043(5) 0.047(6) -0.005(5) 0.022(5) 0.006(4)
C14 0.046(5) 0.037(5) 0.043(6) -0.003(4) 0.009(4) -0.005(4)
C15 0.040(5) 0.039(5) 0.068(8) 0.007(5) 0.008(5) 0.004(4)
C16 0.034(4) 0.052(5) 0.021(4) 0.014(4) 0.008(4) -0.001(4)
C17 0.043(5) 0.043(5) 0.029(5) -0.002(4) 0.015(4) 0.006(4)
C18 0.058(7) 0.063(7) 0.068(8) -0.038(6) 0.008(6) -0.003(6)
C19 0.055(6) 0.064(7) 0.037(6) -0.015(5) 0.011(5) -0.022(5)
C20 0.023(4) 0.052(5) 0.035(5) 0.003(4) 0.004(4) -0.002(4)
C21 0.027(4) 0.055(6) 0.039(6) 0.012(5) -0.010(4) -0.002(4)
C22 0.051(7) 0.072(8) 0.076(9) 0.032(7) 0.011(6) 0.000(6)
C23 0.075(8) 0.068(8) 0.046(7) 0.027(6) 0.019(6) 0.021(6)
N1 0.030(4) 0.031(4) 0.032(4) 0.001(3) 0.000(3) -0.001(3)
N2 0.027(3) 0.036(4) 0.045(5) 0.000(3) 0.010(3) -0.003(3)
Cl1 0.0356(11) 0.0378(11) 0.0300(11) -0.0039(8) 0.0147(9) -0.0016(8)
Ir1 0.0259(2) 0.0346(2) 0.0308(2) 0.00006(13) 0.00664(14) -0.00051(12)

loop_
_atom_type_symbol
_atom_type_description
_atom_type_scat_dispersion_real
_atom_type_scat_dispersion_imag
_atom_type_scat_source
C C 0.0033 0.0016 'International Tables Vol C Tables 4.2.6.8 and 6.1.1.4'
H H 0.0000 0.0000 'International Tables Vol C Tables 4.2.6.8 and 6.1.1.4'
N N 0.0061 0.0033 'International Tables Vol C Tables 4.2.6.8 and 6.1.1.4'
Cl Cl 0.1484 0.1585 'International Tables Vol C Tables 4.2.6.8 and 6.1.1.4'
Ir Ir -1.4442 7.9887 'International Tables Vol C Tables 4.2.6.8 and 6.1.1.4'

loop_
_geom_angle_atom_site_label_1
_geom_angle_atom_site_label_2
_geom_angle_atom_site_label_3
_geom_angle
N2 C1 N1 114.6(7)
N2 C1 Ir1 122.8(6)
N1 C1 Ir1 122.5(6)
N1 C2 C3 115.7(8)
N1 C2 H2A 108.4
C3 C2 H2A 108.3
N1 C2 H2B 108.4
C3 C2 H2B 108.4
H2A C2 H2B 107.4
C4 C3 C2 112.1(8)
C4 C3 H3A 109.2
C2 C3 H3A 109.2
C4 C3 H3B 109.2
C2 C3 H3B 109.2
H3A C3 H3B 107.9
C3 C4 C5 110.7(8)
C3 C4 H4A 109.5
C5 C4 H4A 109.5
C3 C4 H4B 109.5
C5 C4 H4B 109.5
H4A C4 H4B 108.1
N2 C5 C4 115.8(8)
N2 C5 H5A 108.3
C4 C5 H5A 108.3
N2 C5 H5B 108.3
C4 C5 H5B 108.3
H5A C5 H5B 107.4
N1 C6 C7 115.8(7)
N1 C6 H6A 108.3
C7 C6 H6A 108.3
N1 C6 H6B 108.3
C7 C6 H6B 108.3
H6A C6 H6B 107.4
C8 C7 C10 109.0(8)
C8 C7 C9 110.2(8)
C10 C7 C9 106.9(8)
C8 C7 C6 112.1(8)
C10 C7 C6 105.8(7)
C9 C7 C6 112.6(8)
C7 C8 H8A 109.5
C7 C8 H8B 109.5
H8A C8 H8B 109.5
C7 C8 H8C 109.5
H8A C8 H8C 109.5
H8B C8 H8C 109.5
C7 C9 H9A 109.5
C7 C9 H9B 109.5
H9A C9 H9B 109.5
C7 C9 H9C 109.5
H9A C9 H9C 109.5
H9B C9 H9C 109.5
C7 C10 H10A 109.5
C7 C10 H10B 109.5
H10A C10 H10B 109.5
C7 C10 H10C 109.5
H10A C10 H10C 109.5
H10B C10 H10C 109.5
N2 C11 C12 118.0(7)
N2 C11 H11A 107.8
C12 C11 H11A 107.8
N2 C11 H11B 107.8
C12 C11 H11B 107.8
H11A C11 H11B 107.2
C14 C12 C13 111.1(8)
C14 C12 C15 107.8(8)
C13 C12 C15 110.7(8)
C14 C12 C11 111.5(8)
C13 C12 C11 110.2(8)
C15 C12 C11 105.3(8)
C12 C13 H13A 109.5
C12 C13 H13B 109.5
H13A C13 H13B 109.5
C12 C13 H13C 109.5
H13A C13 H13C 109.5
H13B C13 H13C 109.5
C12 C14 H14A 109.5
C12 C14 H14B 109.5
H14A C14 H14B 109.5
C12 C14 H14C 109.5
H14A C14 H14C 109.5
H14B C14 H14C 109.5
C12 C15 H15A 109.5
C12 C15 H15B 109.5
H15A C15 H15B 109.5
C12 C15 H15C 109.5
H15A C15 H15C 109.5
H15B C15 H15C 109.5
C17 C16 C23 123.2(10)
C17 C16 Ir1 69.6(5)
C23 C16 Ir1 112.0(7)
C17 C16 H16 118.4
C23 C16 H16 118.4
Ir1 C16 H16 88.4
C16 C17 C18 125.5(9)
C16 C17 Ir1 71.4(5)
C18 C17 Ir1 110.7(7)
C16 C17 H17 117.3
C18 C17 H17 117.3
Ir1 C17 H17 87.9
C19 C18 C17 115.5(9)
C19 C18 H18A 108.4
C17 C18 H18A 108.4
C19 C18 H18B 108.4
C17 C18 H18B 108.4
H18A C18 H18B 107.5
C18 C19 C20 114.4(8)
C18 C19 H19A 108.7
C20 C19 H19A 108.7
C18 C19 H19B 108.7
C20 C19 H19B 108.7
H19A C19 H19B 107.6
C21 C20 C19 124.3(9)
C21 C20 Ir1 71.1(5)
C19 C20 Ir1 111.9(6)
C21 C20 H20 117.9
C19 C20 H20 117.9
Ir1 C20 H20 87.0
C20 C21 C22 126.6(11)
C20 C21 Ir1 72.0(5)
C22 C21 Ir1 110.7(7)
C20 C21 H21 116.7
C22 C21 H21 116.7
Ir1 C21 H21 87.2
C21 C22 C23 114.5(10)
C21 C22 H22A 108.6
C23 C22 H22A 108.6
C21 C22 H22B 108.7
C23 C22 H22B 108.6
H22A C22 H22B 107.6
C22 C23 C16 115.0(9)
C22 C23 H23A 108.5
C16 C23 H23A 108.5
C22 C23 H23B 108.5
C16 C23 H23B 108.5
H23A C23 H23B 107.5
C1 N1 C2 120.2(7)
C1 N1 C6 118.2(7)
C2 N1 C6 115.2(7)
C1 N2 C11 118.6(7)
C1 N2 C5 121.6(8)
C11 N2 C5 116.9(7)
C1 Ir1 C17 93.8(3)
C1 Ir1 C16 93.3(4)
C17 Ir1 C16 39.0(4)
C1 Ir1 C21 157.1(4)
C17 Ir1 C21 96.0(4)
C16 Ir1 C21 81.7(4)
C1 Ir1 C20 165.9(4)
C17 Ir1 C20 81.6(4)
C16 Ir1 C20 91.4(4)
C21 Ir1 C20 36.9(4)
C1 Ir1 Cl1 88.6(3)
C17 Ir1 Cl1 157.4(3)
C16 Ir1 Cl1 163.4(3)
C21 Ir1 Cl1 90.2(3)
C20 Ir1 Cl1 90.8(3)

loop_
_geom_bond_atom_site_label_1
_geom_bond_atom_site_label_2
_geom_bond_distance
C1 N2 1.354(11)
C1 N1 1.356(11)
C1 Ir1 2.057(8)
C2 N1 1.474(11)
C2 C3 1.524(12)
C2 H2A 0.9900
C2 H2B 0.9900
C3 C4 1.491(14)
C3 H3A 0.9900
C3 H3B 0.9900
C4 C5 1.532(14)
C4 H4A 0.9900
C4 H4B 0.9900
C5 N2 1.480(11)
C5 H5A 0.9900
C5 H5B 0.9900
C6 N1 1.484(11)
C6 C7 1.551(12)
C6 H6A 0.9900
C6 H6B 0.9900
C7 C8 1.522(13)
C7 C10 1.539(12)
C7 C9 1.545(14)
C8 H8A 0.9800
C8 H8B 0.9800
C8 H8C 0.9800
C9 H9A 0.9800
C9 H9B 0.9800
C9 H9C 0.9800
C10 H10A 0.9800
C10 H10B 0.9800
C10 H10C 0.9800
C11 N2 1.471(12)
C11 C12 1.551(13)
C11 H11A 0.9900
C11 H11B 0.9900
C12 C14 1.525(12)
C12 C13 1.531(13)
C12 C15 1.527(13)
C13 H13A 0.9800
C13 H13B 0.9800
C13 H13C 0.9800
C14 H14A 0.9800
C14 H14B 0.9800
C14 H14C 0.9800
C15 H15A 0.9800
C15 H15B 0.9800
C15 H15C 0.9800
C16 C17 1.422(13)
C16 C23 1.521(13)
C16 Ir1 2.143(9)
C16 H16 0.9500
C17 C18 1.512(14)
C17 Ir1 2.120(9)
C17 H17 0.9500
C18 C19 1.485(16)
C18 H18A 0.9900
C18 H18B 0.9900
C19 C20 1.507(14)
C19 H19A 0.9900
C19 H19B 0.9900
C20 C21 1.372(16)
C20 Ir1 2.173(8)
C20 H20 0.9500
C21 C22 1.489(15)
C21 Ir1 2.162(9)
C21 H21 0.9500
C22 C23 1.509(17)
C22 H22A 0.9900
C22 H22B 0.9900
C23 H23A 0.9900
C23 H23B 0.9900
Cl1 Ir1 2.381(2)
